data_4325176
loop_
_publ_author_name
'Di Li'
'Yang Yuan'
'Hai Bi'
'Dandan Yao'
'Xingjia Zhao'
'Wenjing Tian'
'Yue Wang'
'Hongyu Zhang'

_publ_section_title
;
 Boron-Bridged \p-Conjugated Ladders as Efficient Electron-Transporting
 Emitters
;
_journal_name_full 'Inorganic Chemistry'
_journal_page_first 4825
_journal_page_last 4831
_journal_paper_doi 10.1021/ic102554j
_journal_volume 50
_journal_year 2011
_chemical_formula_sum 'C40 H26 B2 F2 N2 O2 S2'
_chemical_formula_weight 690.37
_chemical_name_systematic
; 
 ? 
;
_space_group_IT_number 14
_symmetry_cell_setting monoclinic
_symmetry_space_group_name_Hall '-P 2ybc'
_symmetry_space_group_name_H-M 'P 1 21/c 1'
_atom_sites_solution_hydrogens geom
_atom_sites_solution_primary direct
_atom_sites_solution_secondary difmap
_audit_creation_method SHELXL-97
_cell_angle_alpha 90.00
_cell_angle_beta 98.21(3)
_cell_angle_gamma 90.00
_cell_formula_units_Z 2
_cell_length_a 11.485(2)
_cell_length_b 15.432(3)
_cell_length_c 9.831(2)
_cell_measurement_temperature 293(2)
_cell_volume 1724.6(6)
_computing_structure_refinement 'SHELXL-97 (Sheldrick, 1997)'
_computing_structure_solution 'SHELXS-97 (Sheldrick, 1990)'
_diffrn_ambient_temperature 293(2)
_diffrn_measured_fraction_theta_full 0.981
_diffrn_measured_fraction_theta_max 0.981
_diffrn_radiation_monochromator graphite
_diffrn_radiation_source 'fine-focus sealed tube'
_diffrn_radiation_type MoK\a
_diffrn_radiation_wavelength 0.71073
_diffrn_reflns_av_R_equivalents 0.0362
_diffrn_reflns_av_sigmaI/netI 0.0316
_diffrn_reflns_limit_h_max 14
_diffrn_reflns_limit_h_min -14
_diffrn_reflns_limit_k_max 18
_diffrn_reflns_limit_k_min -20
_diffrn_reflns_limit_l_max 12
_diffrn_reflns_limit_l_min -12
_diffrn_reflns_number 15942
_diffrn_reflns_theta_full 27.48
_diffrn_reflns_theta_max 27.48
_diffrn_reflns_theta_min 3.19
_exptl_absorpt_coefficient_mu 0.204
_exptl_absorpt_correction_T_max 0.9570
_exptl_absorpt_correction_T_min 0.9351
_exptl_absorpt_correction_type multi-scan
_exptl_crystal_density_diffrn 1.329
_exptl_crystal_F_000 712
_exptl_crystal_size_max 0.33
_exptl_crystal_size_mid 0.29
_exptl_crystal_size_min 0.22
_refine_diff_density_max 0.237
_refine_diff_density_min -0.215
_refine_diff_density_rms 0.039
_refine_ls_extinction_method none
_refine_ls_goodness_of_fit_ref 1.040
_refine_ls_hydrogen_treatment riding
_refine_ls_matrix_type full
_refine_ls_number_parameters 226
_refine_ls_number_reflns 3868
_refine_ls_number_restraints 0
_refine_ls_restrained_S_all 1.040
_refine_ls_R_factor_all 0.0563
_refine_ls_R_factor_gt 0.0411
_refine_ls_shift/su_max 0.000
_refine_ls_shift/su_mean 0.000
_refine_ls_structure_factor_coef Fsqd
_refine_ls_weighting_details 'calc w=1/[\s^2^(Fo^2^)+(0.0515P)^2^+0.4332P] where P=(Fo^2^+2Fc^2^)/3'
_refine_ls_weighting_scheme calc
_refine_ls_wR_factor_gt 0.1020
_refine_ls_wR_factor_ref 0.1096
_reflns_number_gt 3026
_reflns_number_total 3868
_reflns_threshold_expression >2sigma(I)
_cod_data_source_file ic102554j_si_002_2.cif
_cod_data_source_block 2
_cod_original_cell_volume 1724.7(6)
_cod_original_sg_symbol_H-M 'P 21/c'
_cod_database_code 4325176

loop_
_symmetry_equiv_pos_as_xyz
'x, y, z'
'-x, y+1/2, -z+1/2'
'-x, -y, -z'
'x, -y-1/2, z-1/2'

loop_
_atom_site_label
_atom_site_type_symbol
_atom_site_fract_x
_atom_site_fract_y
_atom_site_fract_z
_atom_site_U_iso_or_equiv
_atom_site_adp_type
_atom_site_occupancy
_atom_site_symmetry_multiplicity
_atom_site_calc_flag
_atom_site_refinement_flags
C101 C 0.7009(4) 0.0547(2) 1.1293(3) 0.1053(13) Uani 1 1 d .
H101 H 0.6912 0.0668 1.2197 0.126 Uiso 1 1 calc R
C100 C 0.8004(4) 0.0173(2) 1.1014(3) 0.1041(12) Uani 1 1 d .
H100 H 0.8590 0.0025 1.1731 0.125 Uiso 1 1 calc R
C102 C 0.6141(3) 0.0750(2) 1.0243(3) 0.0973(11) Uani 1 1 d .
H102 H 0.5447 0.1004 1.0430 0.117 Uiso 1 1 calc R
S1 S 0.54986(3) 0.12629(3) 0.46732(4) 0.03638(13) Uani 1 1 d .
O1 O 0.82678(10) -0.07895(8) 0.69574(13) 0.0474(3) Uani 1 1 d .
N1 N 0.62860(11) -0.02753(8) 0.61245(12) 0.0319(3) Uani 1 1 d .
C8 C 0.55033(13) 0.02110(10) 0.52583(15) 0.0309(3) Uani 1 1 d .
C20 C 0.80757(14) 0.07808(11) 0.62295(16) 0.0373(4) Uani 1 1 d .
F1 F 0.34811(11) 0.39163(7) 0.17141(13) 0.0638(3) Uani 1 1 d .
C10 C 0.41156(14) 0.10713(10) 0.37600(16) 0.0338(3) Uani 1 1 d .
C11 C 0.33948(14) 0.17256(11) 0.30008(16) 0.0369(4) Uani 1 1 d .
C12 C 0.38379(16) 0.25318(11) 0.26641(18) 0.0436(4) Uani 1 1 d .
H12 H 0.4639 0.2651 0.2848 0.052 Uiso 1 1 calc R
B1 B 0.75500(16) 0.00030(13) 0.70226(19) 0.0388(4) Uani 1 1 d .
C25 C 0.79446(16) 0.16476(12) 0.6575(2) 0.0470(4) Uani 1 1 d .
H25 H 0.7570 0.1781 0.7327 0.056 Uiso 1 1 calc R
C5 C 0.78141(15) -0.15489(12) 0.72853(19) 0.0439(4) Uani 1 1 d .
C21 C 0.86620(17) 0.06231(12) 0.51066(18) 0.0475(4) Uani 1 1 d .
H21 H 0.8766 0.0053 0.4840 0.057 Uiso 1 1 calc R
C19 C 0.73048(18) 0.02015(13) 0.85628(18) 0.0499(5) Uani 1 1 d .
C23 C 0.89290(19) 0.21320(14) 0.4738(2) 0.0586(6) Uani 1 1 d .
H23 H 0.9207 0.2580 0.4240 0.070 Uiso 1 1 calc R
C13 C 0.30662(17) 0.31357(12) 0.20600(19) 0.0485(5) Uani 1 1 d .
C24 C 0.83549(18) 0.23145(13) 0.5833(2) 0.0574(5) Uani 1 1 d .
H24 H 0.8241 0.2887 0.6077 0.069 Uiso 1 1 calc R
C22 C 0.9094(2) 0.12855(14) 0.4376(2) 0.0587(5) Uani 1 1 d .
H22 H 0.9495 0.1159 0.3643 0.070 Uiso 1 1 calc R
C6 C 0.85622(18) -0.21976(14) 0.7885(2) 0.0631(6) Uani 1 1 d .
H6 H 0.9367 -0.2095 0.8064 0.076 Uiso 1 1 calc R
C17 C 0.6297(2) 0.05754(17) 0.8888(2) 0.0688(7) Uani 1 1 d .
H17 H 0.5698 0.0717 0.8183 0.083 Uiso 1 1 calc R
C14 C 0.18745(19) 0.29871(14) 0.1786(2) 0.0640(6) Uani 1 1 d .
H14 H 0.1371 0.3416 0.1382 0.077 Uiso 1 1 calc R
C18 C 0.8166(3) 0.00045(17) 0.9666(2) 0.0773(7) Uani 1 1 d .
H18 H 0.8867 -0.0246 0.9496 0.093 Uiso 1 1 calc R

loop_
_atom_site_aniso_label
_atom_site_aniso_U_11
_atom_site_aniso_U_22
_atom_site_aniso_U_33
_atom_site_aniso_U_23
_atom_site_aniso_U_13
_atom_site_aniso_U_12
C101 0.178(4) 0.097(2) 0.0449(15) -0.0110(14) 0.028(2) -0.058(2)
C100 0.172(4) 0.090(2) 0.0384(13) 0.0025(13) -0.0264(18) -0.020(2)
C102 0.105(2) 0.124(3) 0.0733(18) -0.0377(17) 0.0461(17) -0.052(2)
S1 0.0291(2) 0.0360(2) 0.0417(2) 0.00220(16) -0.00317(16) -0.00219(15)
O1 0.0281(6) 0.0489(7) 0.0631(8) 0.0161(6) -0.0003(6) 0.0017(5)
N1 0.0259(6) 0.0373(7) 0.0310(7) -0.0003(5) -0.0013(5) 0.0017(5)
C8 0.0273(8) 0.0331(8) 0.0311(7) -0.0019(6) 0.0001(6) 0.0017(6)
C20 0.0274(8) 0.0449(9) 0.0363(9) 0.0008(7) -0.0070(7) -0.0028(6)
F1 0.0667(8) 0.0493(7) 0.0771(8) 0.0262(6) 0.0165(6) 0.0027(5)
C10 0.0272(8) 0.0400(9) 0.0330(8) 0.0010(6) 0.0000(6) -0.0001(6)
C11 0.0322(8) 0.0407(9) 0.0367(8) 0.0053(6) 0.0006(7) 0.0024(7)
C12 0.0383(9) 0.0458(10) 0.0464(10) 0.0090(7) 0.0050(8) -0.0006(7)
B1 0.0269(9) 0.0471(11) 0.0395(10) 0.0029(8) -0.0054(8) -0.0021(8)
C25 0.0376(9) 0.0489(11) 0.0536(11) -0.0076(8) 0.0030(8) -0.0055(8)
C5 0.0339(9) 0.0477(10) 0.0489(10) 0.0131(8) 0.0019(7) 0.0031(7)
C21 0.0513(11) 0.0450(10) 0.0458(10) -0.0010(8) 0.0063(8) -0.0024(8)
C19 0.0522(11) 0.0578(12) 0.0372(9) 0.0014(8) -0.0027(8) -0.0177(9)
C23 0.0576(13) 0.0591(13) 0.0545(12) 0.0161(10) -0.0079(10) -0.0160(10)
C13 0.0528(11) 0.0428(10) 0.0510(11) 0.0157(8) 0.0110(9) 0.0031(8)
C24 0.0481(11) 0.0419(11) 0.0773(15) -0.0022(9) -0.0079(11) -0.0062(8)
C22 0.0657(14) 0.0666(14) 0.0442(11) 0.0049(9) 0.0090(10) -0.0113(11)
C6 0.0353(10) 0.0642(13) 0.0866(16) 0.0309(11) -0.0020(10) 0.0074(9)
C17 0.0580(14) 0.0993(18) 0.0513(12) -0.0184(11) 0.0148(10) -0.0213(12)
C14 0.0515(12) 0.0588(13) 0.0795(15) 0.0302(11) 0.0021(11) 0.0122(10)
C18 0.0935(19) 0.0798(16) 0.0486(12) 0.0005(11) -0.0243(12) -0.0056(14)

loop_
_atom_type_symbol
_atom_type_description
_atom_type_scat_dispersion_real
_atom_type_scat_dispersion_imag
_atom_type_scat_source
C C 0.0033 0.0016 'International Tables Vol C Tables 4.2.6.8 and 6.1.1.4'
H H 0.0000 0.0000 'International Tables Vol C Tables 4.2.6.8 and 6.1.1.4'
B B 0.0013 0.0007 'International Tables Vol C Tables 4.2.6.8 and 6.1.1.4'
N N 0.0061 0.0033 'International Tables Vol C Tables 4.2.6.8 and 6.1.1.4'
O O 0.0106 0.0060 'International Tables Vol C Tables 4.2.6.8 and 6.1.1.4'
F F 0.0171 0.0103 'International Tables Vol C Tables 4.2.6.8 and 6.1.1.4'
S S 0.1246 0.1234 'International Tables Vol C Tables 4.2.6.8 and 6.1.1.4'

loop_
_geom_angle_atom_site_label_1
_geom_angle_atom_site_label_2
_geom_angle_atom_site_label_3
_geom_angle
_geom_angle_site_symmetry_1
_geom_angle_site_symmetry_3
C100 C101 C102 119.7(3) . .
C100 C101 H101 120.2 . .
C102 C101 H101 120.2 . .
C101 C100 C18 120.6(3) . .
C101 C100 H100 119.7 . .
C18 C100 H100 119.7 . .
C101 C102 C17 119.9(3) . .
C101 C102 H102 120.0 . .
C17 C102 H102 120.0 . .
C8 S1 C10 88.35(7) . .
C5 O1 B1 118.26(14) . .
C10 N1 C8 110.87(12) 3_656 .
C10 N1 B1 119.22(12) 3_656 .
C8 N1 B1 129.87(13) . .
C8 C8 N1 114.64(17) 3_656 .
C8 C8 S1 111.38(15) 3_656 .
N1 C8 S1 133.98(11) . .
C25 C20 C21 116.23(17) . .
C25 C20 B1 122.76(17) . .
C21 C20 B1 120.98(16) . .
N1 C10 C11 120.84(14) 3_656 .
N1 C10 S1 114.74(11) 3_656 .
C11 C10 S1 124.28(12) . .
C12 C11 C5 120.48(15) . 3_656
C12 C11 C10 122.82(15) . .
C5 C11 C10 116.45(15) 3_656 .
C13 C12 C11 118.33(17) . .
C13 C12 H12 120.8 . .
C11 C12 H12 120.8 . .
O1 B1 C20 110.36(15) . .
O1 B1 C19 111.80(14) . .
C20 B1 C19 116.48(15) . .
O1 B1 N1 102.43(13) . .
C20 B1 N1 107.49(12) . .
C19 B1 N1 107.17(14) . .
C24 C25 C20 121.93(19) . .
C24 C25 H25 119.0 . .
C20 C25 H25 119.0 . .
O1 C5 C6 119.48(16) . .
O1 C5 C11 121.94(15) . 3_656
C6 C5 C11 118.53(17) . 3_656
C22 C21 C20 122.16(18) . .
C22 C21 H21 118.9 . .
C20 C21 H21 118.9 . .
C17 C19 C18 116.1(2) . .
C17 C19 B1 124.51(17) . .
C18 C19 B1 119.4(2) . .
C24 C23 C22 119.9(2) . .
C24 C23 H23 120.0 . .
C22 C23 H23 120.0 . .
F1 C13 C12 119.13(17) . .
F1 C13 C14 118.31(16) . .
C12 C13 C14 122.57(18) . .
C23 C24 C25 120.03(19) . .
C23 C24 H24 120.0 . .
C25 C24 H24 120.0 . .
C23 C22 C21 119.7(2) . .
C23 C22 H22 120.1 . .
C21 C22 H22 120.1 . .
C14 C6 C5 120.85(18) 3_656 .
C14 C6 H6 119.6 3_656 .
C5 C6 H6 119.6 . .
C19 C17 C102 122.1(3) . .
C19 C17 H17 119.0 . .
C102 C17 H17 119.0 . .
C6 C14 C13 119.22(17) 3_656 .
C6 C14 H14 120.4 3_656 .
C13 C14 H14 120.4 . .
C100 C18 C19 121.7(3) . .
C100 C18 H18 119.2 . .
C19 C18 H18 119.2 . .

loop_
_geom_bond_atom_site_label_1
_geom_bond_atom_site_label_2
_geom_bond_distance
_geom_bond_site_symmetry_2
C101 C100 1.344(5) .
C101 C102 1.365(5) .
C101 H101 0.9300 .
C100 C18 1.389(4) .
C100 H100 0.9300 .
C102 C17 1.396(3) .
C102 H102 0.9300 .
S1 C8 1.7220(16) .
S1 C10 1.7346(16) .
O1 C5 1.340(2) .
O1 B1 1.481(2) .
N1 C10 1.323(2) 3_656
N1 C8 1.3702(19) .
N1 B1 1.645(2) .
C8 C8 1.360(3) 3_656
C20 C25 1.394(3) .
C20 C21 1.394(3) .
C20 B1 1.596(3) .
F1 C13 1.357(2) .
C10 N1 1.323(2) 3_656
C10 C11 1.444(2) .
C11 C12 1.402(2) .
C11 C5 1.403(2) 3_656
C12 C13 1.363(2) .
C12 H12 0.9300 .
B1 C19 1.609(3) .
C25 C24 1.383(3) .
C25 H25 0.9300 .
C5 C6 1.394(2) .
C5 C11 1.403(2) 3_656
C21 C22 1.382(3) .
C21 H21 0.9300 .
C19 C17 1.372(3) .
C19 C18 1.393(3) .
C23 C24 1.369(3) .
C23 C22 1.374(3) .
C23 H23 0.9300 .
C13 C14 1.376(3) .
C24 H24 0.9300 .
C22 H22 0.9300 .
C6 C14 1.374(3) 3_656
C6 H6 0.9300 .
C17 H17 0.9300 .
C14 C6 1.374(3) 3_656
C14 H14 0.9300 .
C18 H18 0.9300 .
